data_7100520
loop_
_publ_author_name
'M. Albrecht'
'Sabrina Dehn'
'Roland Frohlich'
'Gerhard Raabe'

_publ_section_title
;
Structural diversity in the assembly of enantiopure
helicate type nickel(II) complexes with bis(?-diketonate) ligands
;
_journal_name_full 'Chemical Communications'
_journal_paper_doi 10.1039/b509147k
_journal_year 2005
_chemical_formula_sum 'C61 H54 Br4 Cl2 N2 Ni3 O16'
_chemical_formula_weight 1637.73
_space_group_IT_number 4
_symmetry_cell_setting monoclinic
_symmetry_space_group_name_Hall 'P 2yb'
_symmetry_space_group_name_H-M 'P 1 21 1'
_cell_angle_alpha 90.00
_cell_angle_beta 118.43(1)
_cell_angle_gamma 90.00
_cell_formula_units_Z 2
_cell_length_a 14.030(2)
_cell_length_b 19.345(2)
_cell_length_c 14.077(2)
_cell_measurement_temperature 198(2)
_cell_volume 3359.9(8)
_diffrn_ambient_temperature 198(2)
_exptl_crystal_density_diffrn 1.619
_cod_original_sg_symbol_H-M 'P 21'
_cod_database_code 7100520

loop_
_symmetry_equiv_pos_as_xyz
'x, y, z'
'-x, y+1/2, -z'

loop_
_atom_site_label
_atom_site_type_symbol
_atom_site_fract_x
_atom_site_fract_y
_atom_site_fract_z
_atom_site_U_iso_or_equiv
_atom_site_adp_type
_atom_site_occupancy
_atom_site_symmetry_multiplicity
_atom_site_calc_flag
_atom_site_refinement_flags
_atom_site_disorder_assembly
_atom_site_disorder_group
Ni1 Ni 0.44658(9) 0.49880(5) 0.21977(9) 0.0450(3) Uani 1 1 d . A .
Ni2 Ni 0.61745(10) 0.51811(6) 0.14508(10) 0.0428(2) Uani 1 1 d . A .
Ni3 Ni 0.78916(9) 0.54257(5) 0.07339(9) 0.0457(3) Uani 1 1 d . A .
O11 O 0.4327(5) 0.5381(3) 0.3437(5) 0.0485(15) Uani 1 1 d . . .
C12 C 0.5110(8) 0.5568(4) 0.4324(8) 0.048(2) Uani 1 1 d . . .
C13 C 0.6187(8) 0.5645(5) 0.4519(7) 0.050(2) Uani 1 1 d . . .
H13 H 0.6701 0.5793 0.5223 0.060 Uiso 1 1 calc R . .
C14 C 0.6565(7) 0.5531(4) 0.3806(7) 0.044(2) Uani 1 1 d . . .
O15 O 0.6034(5) 0.5280(3) 0.2844(5) 0.0453(14) Uani 1 1 d . . .
C16 C 0.7721(7) 0.5725(5) 0.4085(7) 0.048(2) Uani 1 1 d . A .
H16 H 0.8075 0.5323 0.3931 0.058 Uiso 1 1 calc R . .
O17 O 0.8357(6) 0.5929(4) 0.5181(5) 0.0644(18) Uani 1 1 d . A .
C18 C 0.8695(13) 0.6621(8) 0.5215(11) 0.095(5) Uani 1 1 d . . .
C19A C 0.775(4) 0.7034(18) 0.547(3) 0.068(12) Uani 0.37(5) 1 d P A 1
H19A H 0.7866 0.7534 0.5503 0.102 Uiso 0.37(5) 1 calc PR A 1
H19B H 0.7817 0.6872 0.6160 0.102 Uiso 0.37(5) 1 calc PR A 1
H19C H 0.7016 0.6929 0.4889 0.102 Uiso 0.37(5) 1 calc PR A 1
C20A C 0.968(3) 0.688(3) 0.600(3) 0.108(18) Uani 0.37(5) 1 d P A 1
H20A H 0.9623 0.7380 0.6071 0.162 Uiso 0.37(5) 1 calc PR A 1
H20B H 1.0244 0.6787 0.5788 0.162 Uiso 0.37(5) 1 calc PR A 1
H20C H 0.9882 0.6655 0.6693 0.162 Uiso 0.37(5) 1 calc PR A 1
C19B C 0.874(6) 0.7003(19) 0.600(4) 0.19(3) Uani 0.63(5) 1 d P A 2
H19D H 0.8401 0.7453 0.5715 0.281 Uiso 0.63(5) 1 calc PR A 2
H19E H 0.9494 0.7070 0.6547 0.281 Uiso 0.63(5) 1 calc PR A 2
H19F H 0.8344 0.6771 0.6330 0.281 Uiso 0.63(5) 1 calc PR A 2
C20B C 1.007(2) 0.642(2) 0.570(3) 0.15(2) Uani 0.63(5) 1 d P A 2
H20D H 1.0435 0.6820 0.5584 0.223 Uiso 0.63(5) 1 calc PR A 2
H20E H 1.0132 0.6021 0.5312 0.223 Uiso 0.63(5) 1 calc PR A 2
H20F H 1.0401 0.6320 0.6473 0.223 Uiso 0.63(5) 1 calc PR A 2
O21 O 0.8404(6) 0.6855(3) 0.4208(6) 0.0605(18) Uani 1 1 d . A .
C22 C 0.7748(8) 0.6362(4) 0.3424(8) 0.050(2) Uani 1 1 d . . .
H22 H 0.6998 0.6550 0.2995 0.060 Uiso 1 1 calc R A .
C23 C 0.8202(7) 0.6170(4) 0.2654(7) 0.045(2) Uani 1 1 d . A .
O24 O 0.7577(5) 0.5762(3) 0.1903(5) 0.0464(14) Uani 1 1 d . . .
C25 C 0.9166(7) 0.6432(5) 0.2813(7) 0.049(2) Uani 1 1 d . . .
H25 H 0.9478 0.6791 0.3331 0.058 Uiso 1 1 calc R A .
C26 C 0.9746(7) 0.6212(4) 0.2269(8) 0.047(2) Uani 1 1 d . A .
O27 O 0.9401(5) 0.5782(3) 0.1515(5) 0.0511(16) Uani 1 1 d . . .
C31 C 0.4804(8) 0.5742(4) 0.5181(8) 0.043(2) Uani 1 1 d . . .
C32 C 0.5549(8) 0.5844(5) 0.6249(8) 0.052(2) Uani 1 1 d . . .
H32 H 0.6301 0.5806 0.6469 0.062 Uiso 1 1 calc R . .
C33 C 0.5216(9) 0.6001(5) 0.7013(8) 0.061(3) Uani 1 1 d . . .
H33 H 0.5739 0.6070 0.7748 0.073 Uiso 1 1 calc R . .
C34 C 0.4149(10) 0.6056(5) 0.6709(9) 0.057(3) Uani 1 1 d . . .
C35 C 0.3387(9) 0.5940(5) 0.5640(8) 0.057(2) Uani 1 1 d . . .
H35 H 0.2635 0.5969 0.5425 0.069 Uiso 1 1 calc R . .
C36 C 0.3721(8) 0.5781(5) 0.4887(8) 0.054(2) Uani 1 1 d . . .
H36 H 0.3196 0.5698 0.4157 0.065 Uiso 1 1 calc R . .
Br1 Br 0.36839(11) 0.62850(6) 0.77220(9) 0.0721(3) Uani 1 1 d . . .
C41 C 1.0810(7) 0.6516(4) 0.2536(8) 0.046(2) Uani 1 1 d . . .
C42 C 1.1302(7) 0.7065(4) 0.3255(8) 0.050(2) Uani 1 1 d . A .
H42 H 1.0937 0.7263 0.3611 0.061 Uiso 1 1 calc R . .
C43 C 1.2277(8) 0.7325(5) 0.3463(9) 0.054(2) Uani 1 1 d . . .
H43 H 1.2589 0.7698 0.3953 0.064 Uiso 1 1 calc R A .
C44 C 1.2812(8) 0.7039(5) 0.2949(8) 0.054(3) Uani 1 1 d . A .
C45 C 1.2370(8) 0.6495(5) 0.2228(8) 0.050(2) Uani 1 1 d . . .
H45 H 1.2738 0.6309 0.1868 0.061 Uiso 1 1 calc R A .
C46 C 1.1397(7) 0.6235(5) 0.2047(7) 0.046(2) Uani 1 1 d . A .
H46 H 1.1103 0.5851 0.1574 0.055 Uiso 1 1 calc R . .
Br2 Br 1.41588(9) 0.74142(6) 0.31924(10) 0.0673(3) Uani 1 1 d . . .
O51 O 0.2944(5) 0.4641(3) 0.1485(5) 0.0532(16) Uani 1 1 d . . .
C52 C 0.2489(7) 0.4359(5) 0.0589(8) 0.048(2) Uani 1 1 d . . .
C53 C 0.2884(8) 0.4342(5) -0.0178(9) 0.057(2) Uani 1 1 d . . .
H53 H 0.2388 0.4218 -0.0901 0.068 Uiso 1 1 calc R . .
C54 C 0.3916(8) 0.4490(5) 0.0053(8) 0.050(2) Uani 1 1 d . A .
O55 O 0.4735(5) 0.4632(3) 0.0989(5) 0.0480(15) Uani 1 1 d . . .
C56 C 0.4199(8) 0.4536(5) -0.0862(8) 0.054(2) Uani 1 1 d . . .
H56 H 0.4333 0.5031 -0.0968 0.064 Uiso 1 1 calc R A .
O57 O 0.3349(6) 0.4272(4) -0.1849(6) 0.074(2) Uani 1 1 d . A .
C58 C 0.3728(10) 0.3769(6) -0.2288(9) 0.071(3) Uani 1 1 d . . .
C59 C 0.3846(13) 0.4100(10) -0.3205(10) 0.123(6) Uani 1 1 d . A .
H59A H 0.3129 0.4230 -0.3786 0.185 Uiso 1 1 calc R . .
H59B H 0.4185 0.3771 -0.3481 0.185 Uiso 1 1 calc R . .
H59C H 0.4301 0.4514 -0.2938 0.185 Uiso 1 1 calc R . .
C60A C 0.312(2) 0.3125(14) -0.275(4) 0.108(11) Uani 0.68(9) 1 d P A 1
H60A H 0.3285 0.2792 -0.2164 0.162 Uiso 0.68(9) 1 calc PR A 1
H60B H 0.3340 0.2930 -0.3258 0.162 Uiso 0.68(9) 1 calc PR A 1
H60C H 0.2345 0.3223 -0.3123 0.162 Uiso 0.68(9) 1 calc PR A 1
C60B C 0.302(5) 0.309(3) -0.199(13) 0.13(5) Uani 0.32(9) 1 d P A 2
H60D H 0.2251 0.3211 -0.2299 0.197 Uiso 0.32(9) 1 calc PR A 2
H60E H 0.3333 0.3040 -0.1205 0.197 Uiso 0.32(9) 1 calc PR A 2
H60F H 0.3093 0.2655 -0.2302 0.197 Uiso 0.32(9) 1 calc PR A 2
O61 O 0.4799(6) 0.3580(3) -0.1473(6) 0.0642(18) Uani 1 1 d . A .
C62 C 0.5198(8) 0.4111(5) -0.0641(8) 0.053(2) Uani 1 1 d . A .
H62 H 0.5468 0.3880 0.0078 0.064 Uiso 1 1 calc R . .
C63 C 0.6089(7) 0.4537(4) -0.0617(7) 0.046(2) Uani 1 1 d . . .
O64 O 0.6363(4) 0.5052(3) 0.0063(5) 0.0426(13) Uani 1 1 d . A .
C65 C 0.6554(8) 0.4379(5) -0.1261(9) 0.057(2) Uani 1 1 d . A .
H65 H 0.6209 0.4029 -0.1788 0.068 Uiso 1 1 calc R . .
C66 C 0.7484(8) 0.4682(4) -0.1219(8) 0.050(2) Uani 1 1 d . . .
O67 O 0.8101(5) 0.5077(4) -0.0497(5) 0.0565(16) Uani 1 1 d . A .
C71 C 0.1421(7) 0.4019(5) 0.0282(8) 0.051(2) Uani 1 1 d . . .
C72 C 0.0979(8) 0.3507(5) -0.0504(8) 0.056(3) Uani 1 1 d . . .
H72 H 0.1312 0.3398 -0.0936 0.067 Uiso 1 1 calc R . .
C73 C 0.0060(8) 0.3155(5) -0.0660(10) 0.063(3) Uani 1 1 d . . .
H73 H -0.0225 0.2794 -0.1178 0.076 Uiso 1 1 calc R . .
C74 C -0.0439(8) 0.3330(5) -0.0059(9) 0.059(3) Uani 1 1 d . . .
C75 C -0.0051(8) 0.3844(5) 0.0699(9) 0.060(3) Uani 1 1 d . . .
H75 H -0.0415 0.3962 0.1099 0.071 Uiso 1 1 calc R . .
C76 C 0.0888(8) 0.4191(5) 0.0872(9) 0.056(3) Uani 1 1 d . . .
H76 H 0.1169 0.4549 0.1398 0.067 Uiso 1 1 calc R . .
Br3 Br -0.16770(11) 0.28412(6) -0.02528(13) 0.0854(4) Uani 1 1 d . . .
C81 C 0.7758(9) 0.4531(5) -0.2104(9) 0.056(2) Uani 1 1 d . A .
C82 C 0.6990(9) 0.4260(5) -0.3104(8) 0.058(3) Uani 1 1 d . . .
H82 H 0.6274 0.4166 -0.3230 0.070 Uiso 1 1 calc R A .
C83 C 0.7260(9) 0.4133(5) -0.3882(8) 0.060(3) Uani 1 1 d . A .
H83 H 0.6734 0.3969 -0.4569 0.072 Uiso 1 1 calc R . .
C84 C 0.8326(10) 0.4246(5) -0.3665(9) 0.064(3) Uani 1 1 d . . .
C85 C 0.9099(10) 0.4525(6) -0.2695(10) 0.070(3) Uani 1 1 d . A .
H85 H 0.9818 0.4608 -0.2567 0.085 Uiso 1 1 calc R . .
C86 C 0.8798(9) 0.4680(6) -0.1927(9) 0.067(3) Uani 1 1 d . . .
H86 H 0.9304 0.4890 -0.1268 0.080 Uiso 1 1 calc R A .
Br4 Br 0.87427(14) 0.39905(7) -0.47223(11) 0.0906(4) Uani 1 1 d . A .
N91 N 0.4887(6) 0.4041(4) 0.3035(6) 0.0499(18) Uani 1 1 d . . .
C92 C 0.4336(8) 0.3822(5) 0.3537(8) 0.055(2) Uani 1 1 d . A .
H92 H 0.3800 0.4120 0.3542 0.065 Uiso 1 1 calc R . .
C93 C 0.4497(9) 0.3198(5) 0.4039(9) 0.061(3) Uani 1 1 d . . .
H93 H 0.4085 0.3068 0.4385 0.073 Uiso 1 1 calc R A .
C94 C 0.5277(9) 0.2751(5) 0.4037(9) 0.062(3) Uani 1 1 d . A .
H94 H 0.5403 0.2310 0.4370 0.075 Uiso 1 1 calc R . .
C95 C 0.5859(9) 0.2972(5) 0.3535(9) 0.058(3) Uani 1 1 d . . .
H95 H 0.6401 0.2685 0.3522 0.070 Uiso 1 1 calc R A .
C96 C 0.5649(8) 0.3614(4) 0.3052(8) 0.052(2) Uani 1 1 d . A .
H96 H 0.6063 0.3760 0.2716 0.062 Uiso 1 1 calc R . .
N101 N 0.7451(6) 0.6377(4) -0.0098(6) 0.0484(18) Uani 1 1 d . . .
C102 C 0.6644(8) 0.6766(5) -0.0144(8) 0.058(3) Uani 1 1 d . A .
H102 H 0.6261 0.6609 0.0218 0.070 Uiso 1 1 calc R . .
C103 C 0.6339(9) 0.7385(6) -0.0695(10) 0.073(3) Uani 1 1 d . . .
H103 H 0.5781 0.7657 -0.0682 0.087 Uiso 1 1 calc R A .
C104 C 0.6842(11) 0.7599(6) -0.1247(10) 0.077(3) Uani 1 1 d . A .
H104 H 0.6628 0.8015 -0.1654 0.092 Uiso 1 1 calc R . .
C105 C 0.7678(11) 0.7203(6) -0.1217(10) 0.079(3) Uani 1 1 d . . .
H105 H 0.8054 0.7343 -0.1594 0.095 Uiso 1 1 calc R A .
C106 C 0.7950(9) 0.6603(5) -0.0628(9) 0.067(3) Uani 1 1 d . A .
H106 H 0.8529 0.6335 -0.0601 0.080 Uiso 1 1 calc R . .
O111 O 0.3996(5) 0.5909(3) 0.1357(5) 0.0499(15) Uani 1 1 d . . .
O112 O 0.5296(5) 0.6031(3) 0.0875(5) 0.0477(15) Uani 1 1 d . . .
C113 C 0.4463(8) 0.6223(5) 0.0918(7) 0.047(2) Uani 1 1 d . A .
C114 C 0.3981(9) 0.6899(5) 0.0402(9) 0.061(3) Uani 1 1 d . . .
H11A H 0.4183 0.7254 0.0961 0.092 Uiso 1 1 calc R A .
H11B H 0.3190 0.6857 0.0004 0.092 Uiso 1 1 calc R . .
H11C H 0.4254 0.7029 -0.0098 0.092 Uiso 1 1 calc R . .
O121 O 0.7068(5) 0.4327(3) 0.2028(5) 0.0491(15) Uani 1 1 d . . .
O122 O 0.8399(5) 0.4499(3) 0.1597(5) 0.0523(16) Uani 1 1 d . . .
C123 C 0.7916(8) 0.4153(5) 0.1994(8) 0.050(2) Uani 1 1 d . A .
C124 C 0.8424(10) 0.3473(6) 0.2513(11) 0.072(3) Uani 1 1 d . . .
H12A H 0.8571 0.3200 0.2011 0.108 Uiso 1 1 calc R A .
H12B H 0.7926 0.3218 0.2691 0.108 Uiso 1 1 calc R . .
H12C H 0.9104 0.3560 0.3175 0.108 Uiso 1 1 calc R . .
C1 C 1.0963(13) 0.4687(8) -0.6515(13) 0.106(5) Uani 1 1 d . . .
H1A H 1.1394 0.5077 -0.6563 0.127 Uiso 1 1 calc R . .
H1B H 1.0286 0.4654 -0.7210 0.127 Uiso 1 1 calc R . .
Cl1 Cl 1.1703(4) 0.3916(3) -0.6280(4) 0.1476(17) Uani 1 1 d . . .
Cl2 Cl 1.0652(5) 0.4838(3) -0.5475(5) 0.1553(19) Uani 1 1 d . . .

loop_
_atom_site_aniso_label
_atom_site_aniso_U_11
_atom_site_aniso_U_22
_atom_site_aniso_U_33
_atom_site_aniso_U_23
_atom_site_aniso_U_13
_atom_site_aniso_U_12
Ni1 0.0439(7) 0.0464(6) 0.0503(7) -0.0084(5) 0.0270(6) -0.0045(5)
Ni2 0.0413(5) 0.0416(5) 0.0503(6) -0.0052(4) 0.0257(5) -0.0011(4)
Ni3 0.0431(6) 0.0465(6) 0.0517(7) -0.0061(5) 0.0260(6) -0.0031(5)
O11 0.052(4) 0.049(3) 0.049(4) -0.005(3) 0.028(3) 0.001(3)
C12 0.063(6) 0.034(4) 0.054(6) -0.003(4) 0.034(5) 0.000(4)
C13 0.050(6) 0.054(5) 0.044(5) -0.003(4) 0.021(5) -0.010(4)
C14 0.048(5) 0.037(4) 0.045(5) -0.003(4) 0.019(5) -0.004(4)
O15 0.035(3) 0.051(3) 0.051(4) -0.008(3) 0.022(3) -0.011(3)
C16 0.044(5) 0.059(5) 0.044(5) 0.001(4) 0.021(4) 0.009(4)
O17 0.059(4) 0.077(4) 0.048(4) -0.014(3) 0.018(3) -0.012(4)
C18 0.114(12) 0.110(10) 0.064(9) -0.041(7) 0.045(9) -0.057(9)
C19A 0.10(3) 0.065(18) 0.06(2) -0.040(16) 0.05(2) -0.010(18)
C20A 0.07(3) 0.18(5) 0.06(3) -0.03(3) 0.02(2) 0.03(3)
C19B 0.35(10) 0.15(3) 0.12(3) -0.06(3) 0.16(5) -0.08(5)
C20B 0.068(19) 0.20(4) 0.11(2) 0.02(2) -0.012(17) -0.03(2)
O21 0.067(5) 0.060(4) 0.067(5) -0.026(3) 0.041(4) -0.022(3)
C22 0.049(5) 0.042(5) 0.067(6) -0.015(4) 0.034(5) -0.013(4)
C23 0.048(5) 0.036(4) 0.058(6) -0.002(4) 0.031(5) -0.003(4)
O24 0.046(4) 0.047(3) 0.049(4) -0.005(3) 0.025(3) -0.011(3)
C25 0.039(5) 0.054(5) 0.053(6) -0.010(4) 0.022(5) -0.006(4)
C26 0.049(5) 0.037(4) 0.054(6) 0.002(4) 0.023(5) 0.000(4)
O27 0.047(4) 0.044(3) 0.064(4) -0.012(3) 0.028(3) -0.012(3)
C31 0.052(6) 0.033(4) 0.056(6) 0.001(4) 0.035(5) 0.006(4)
C32 0.052(6) 0.057(6) 0.050(6) -0.010(5) 0.027(5) 0.000(4)
C33 0.068(7) 0.069(6) 0.044(6) -0.004(5) 0.024(6) -0.004(5)
C34 0.073(8) 0.055(6) 0.061(7) 0.000(5) 0.046(6) 0.002(5)
C35 0.056(6) 0.073(6) 0.051(6) -0.003(5) 0.033(6) -0.005(5)
C36 0.058(7) 0.061(6) 0.047(6) -0.002(5) 0.029(5) 0.000(5)
Br1 0.0974(9) 0.0727(7) 0.0689(7) -0.0020(6) 0.0580(7) 0.0015(6)
C41 0.037(5) 0.046(5) 0.058(6) 0.002(4) 0.024(5) -0.001(4)
C42 0.049(6) 0.045(5) 0.072(7) -0.007(5) 0.041(5) 0.005(4)
C43 0.049(6) 0.048(5) 0.071(7) -0.007(5) 0.035(5) -0.010(4)
C44 0.045(6) 0.057(6) 0.061(7) 0.002(5) 0.026(5) -0.015(5)
C45 0.055(6) 0.048(5) 0.055(6) 0.003(4) 0.032(5) 0.002(4)
C46 0.045(5) 0.045(5) 0.047(5) 0.000(4) 0.022(5) -0.002(4)
Br2 0.0520(6) 0.0776(7) 0.0818(8) -0.0170(6) 0.0395(6) -0.0185(5)
O51 0.048(4) 0.063(4) 0.052(4) -0.013(3) 0.028(4) -0.010(3)
C52 0.039(5) 0.050(5) 0.057(6) -0.006(5) 0.025(5) -0.003(4)
C53 0.048(6) 0.064(6) 0.064(7) -0.015(5) 0.031(5) -0.007(5)
C54 0.056(6) 0.053(5) 0.048(6) -0.005(4) 0.030(5) 0.001(4)
O55 0.051(4) 0.052(3) 0.046(4) -0.005(3) 0.028(3) -0.003(3)
C56 0.050(6) 0.051(5) 0.056(6) -0.010(4) 0.022(5) -0.002(4)
O57 0.054(4) 0.110(6) 0.053(4) -0.021(4) 0.020(4) 0.001(4)
C58 0.076(8) 0.072(7) 0.057(7) -0.023(6) 0.025(7) -0.018(6)
C59 0.131(13) 0.180(17) 0.054(8) 0.016(10) 0.041(9) 0.035(12)
C60A 0.102(18) 0.100(16) 0.09(2) -0.008(14) 0.016(15) -0.043(13)
C60B 0.09(4) 0.08(3) 0.18(10) -0.03(4) 0.02(5) -0.04(3)
O61 0.074(5) 0.052(4) 0.067(5) -0.013(3) 0.034(4) -0.004(3)
C62 0.053(6) 0.058(5) 0.053(6) -0.006(4) 0.029(5) -0.007(4)
C63 0.041(5) 0.043(5) 0.054(6) 0.000(4) 0.024(5) -0.004(4)
O64 0.042(3) 0.038(3) 0.051(3) -0.002(3) 0.025(3) -0.001(3)
C65 0.052(6) 0.062(6) 0.066(7) -0.013(5) 0.035(5) -0.001(5)
C66 0.054(6) 0.043(5) 0.056(6) -0.010(5) 0.030(5) 0.002(4)
O67 0.053(4) 0.067(4) 0.057(4) -0.011(4) 0.033(3) -0.001(3)
C71 0.038(5) 0.052(5) 0.067(6) -0.004(5) 0.028(5) 0.000(4)
C72 0.048(6) 0.056(6) 0.070(7) -0.015(5) 0.034(5) -0.015(5)
C73 0.042(6) 0.061(6) 0.076(7) -0.017(5) 0.020(6) -0.006(5)
C74 0.054(6) 0.044(5) 0.079(7) -0.013(5) 0.032(6) -0.004(5)
C75 0.060(7) 0.058(6) 0.074(7) -0.018(5) 0.043(6) -0.008(5)
C76 0.046(6) 0.051(5) 0.074(7) -0.024(5) 0.031(5) -0.017(4)
Br3 0.0699(8) 0.0869(8) 0.1137(11) -0.0318(7) 0.0552(8) -0.0349(6)
C81 0.063(7) 0.050(5) 0.067(7) -0.004(5) 0.042(6) -0.001(5)
C82 0.070(7) 0.052(5) 0.055(6) -0.012(5) 0.032(6) -0.003(5)
C83 0.084(8) 0.054(5) 0.048(6) -0.006(4) 0.037(6) -0.006(5)
C84 0.098(9) 0.047(5) 0.067(8) 0.006(5) 0.055(7) 0.007(6)
C85 0.074(8) 0.083(8) 0.073(8) -0.001(6) 0.050(7) -0.001(6)
C86 0.065(7) 0.084(7) 0.069(7) -0.007(6) 0.047(6) -0.008(6)
Br4 0.1343(12) 0.0879(8) 0.0853(9) 0.0024(7) 0.0811(10) 0.0127(8)
N91 0.056(5) 0.050(4) 0.049(5) -0.001(4) 0.030(4) -0.005(4)
C92 0.055(6) 0.055(5) 0.058(6) -0.013(5) 0.030(5) -0.011(5)
C93 0.074(7) 0.055(6) 0.059(7) 0.005(5) 0.036(6) -0.007(5)
C94 0.082(8) 0.041(5) 0.071(7) -0.005(5) 0.041(6) -0.010(5)
C95 0.064(7) 0.046(5) 0.070(7) -0.005(5) 0.037(6) 0.003(5)
C96 0.062(6) 0.046(5) 0.066(7) -0.012(5) 0.045(6) 0.000(4)
N101 0.052(5) 0.047(4) 0.050(5) -0.003(3) 0.027(4) -0.011(4)
C102 0.046(6) 0.061(6) 0.057(6) 0.001(5) 0.015(5) -0.005(5)
C103 0.069(7) 0.059(6) 0.082(8) 0.010(6) 0.029(7) 0.003(6)
C104 0.083(8) 0.062(7) 0.079(8) 0.008(6) 0.033(7) -0.008(6)
C105 0.088(9) 0.081(8) 0.072(8) 0.003(6) 0.042(7) -0.018(7)
C106 0.056(7) 0.063(6) 0.075(8) 0.012(6) 0.026(6) -0.004(5)
O111 0.054(4) 0.046(3) 0.058(4) 0.003(3) 0.033(4) 0.007(3)
O112 0.044(4) 0.045(3) 0.063(4) -0.002(3) 0.033(3) 0.002(3)
C113 0.055(6) 0.047(5) 0.048(5) -0.004(4) 0.031(5) -0.003(4)
C114 0.060(7) 0.051(5) 0.076(7) 0.001(5) 0.036(6) 0.004(5)
O121 0.042(4) 0.057(4) 0.052(4) 0.001(3) 0.025(3) 0.001(3)
O122 0.048(4) 0.057(4) 0.058(4) -0.002(3) 0.030(4) 0.001(3)
C123 0.054(6) 0.043(5) 0.053(6) -0.006(4) 0.027(5) -0.003(4)
C124 0.070(7) 0.067(7) 0.100(9) 0.022(6) 0.059(7) 0.020(6)
C1 0.096(11) 0.112(11) 0.111(12) 0.025(9) 0.050(10) -0.002(9)
Cl1 0.140(4) 0.162(4) 0.137(4) 0.031(3) 0.062(3) 0.044(3)
Cl2 0.146(4) 0.178(5) 0.145(4) 0.006(4) 0.072(4) 0.024(4)

loop_
_geom_bond_atom_site_label_1
_geom_bond_atom_site_label_2
_geom_bond_distance
_geom_bond_site_symmetry_2
_geom_bond_publ_flag
Ni1 O51 1.994(6) . ?
Ni1 O11 1.996(6) . ?
Ni1 O15 2.021(6) . ?
Ni1 O55 2.031(6) . ?
Ni1 O111 2.067(6) . ?
Ni1 N91 2.105(7) . ?
Ni2 O112 1.982(6) . ?
Ni2 O121 1.998(6) . ?
Ni2 O15 2.071(6) . ?
Ni2 O24 2.086(6) . ?
Ni2 O55 2.094(6) . ?
Ni2 O64 2.107(6) . ?
Ni3 O27 1.988(6) . ?
Ni3 O24 2.004(6) . ?
Ni3 O67 2.007(6) . ?
Ni3 O64 2.021(6) . ?
Ni3 O122 2.091(7) . ?
Ni3 N101 2.109(8) . ?
O11 C12 1.261(11) . ?
C12 C13 1.408(13) . ?
C12 C31 1.499(12) . ?
C13 C14 1.360(12) . ?
C14 O15 1.289(10) . ?
C14 C16 1.523(12) . ?
C16 O17 1.422(11) . ?
C16 C22 1.554(13) . ?
O17 C18 1.414(15) . ?
C18 C19B 1.31(3) . ?
C18 O21 1.352(15) . ?
C18 C20A 1.39(4) . ?
C18 C19A 1.73(4) . ?
C18 C20B 1.75(4) . ?
O21 C22 1.418(10) . ?
C22 C23 1.541(12) . ?
C23 O24 1.275(10) . ?
C23 C25 1.359(12) . ?
C25 C26 1.423(12) . ?
C26 O27 1.250(10) . ?
C26 C41 1.476(12) . ?
C31 C36 1.373(13) . ?
C31 C32 1.377(13) . ?
C32 C33 1.396(13) . ?
C33 C34 1.350(15) . ?
C34 C35 1.388(14) . ?
C34 Br1 1.883(9) . ?
C35 C36 1.382(13) . ?
C41 C42 1.403(13) . ?
C41 C46 1.410(12) . ?
C42 C43 1.351(12) . ?
C43 C44 1.383(13) . ?
C44 C45 1.386(14) . ?
C44 Br2 1.897(9) . ?
C45 C46 1.360(13) . ?
O51 C52 1.237(11) . ?
C52 C53 1.429(13) . ?
C52 C71 1.499(12) . ?
C53 C54 1.355(13) . ?
C54 O55 1.299(11) . ?
C54 C56 1.520(13) . ?
C56 O57 1.428(12) . ?
C56 C62 1.525(13) . ?
O57 C58 1.386(13) . ?
C58 O61 1.437(14) . ?
C58 C60A 1.47(3) . ?
C58 C59 1.519(18) . ?
C58 C60B 1.81(11) . ?
O61 C62 1.454(11) . ?
C62 C63 1.484(12) . ?
C63 O64 1.308(10) . ?
C63 C65 1.379(13) . ?
C65 C66 1.406(13) . ?
C66 O67 1.236(11) . ?
C66 C81 1.496(13) . ?
C71 C72 1.393(13) . ?
C71 C76 1.398(13) . ?
C72 C73 1.381(13) . ?
C73 C74 1.372(14) . ?
C74 C75 1.368(14) . ?
C74 Br3 1.880(10) . ?
C75 C76 1.393(13) . ?
C81 C86 1.388(14) . ?
C81 C82 1.406(14) . ?
C82 C83 1.341(13) . ?
C83 C84 1.393(15) . ?
C84 C85 1.387(16) . ?
C84 Br4 1.905(10) . ?
C85 C86 1.368(14) . ?
N91 C92 1.340(11) . ?
N91 C96 1.343(11) . ?
C92 C93 1.363(14) . ?
C93 C94 1.395(15) . ?
C94 C95 1.378(14) . ?
C95 C96 1.377(13) . ?
N101 C106 1.317(12) . ?
N101 C102 1.336(12) . ?
C102 C103 1.380(15) . ?
C103 C104 1.339(16) . ?
C104 C105 1.385(17) . ?
C105 C106 1.370(16) . ?
O111 C113 1.251(10) . ?
O112 C113 1.254(10) . ?
C113 C114 1.492(14) . ?
O121 C123 1.259(11) . ?
O122 C123 1.258(11) . ?
C123 C124 1.509(14) . ?
C1 Cl2 1.741(16) . ?
C1 Cl1 1.755(16) . ?
